data_4083092
loop_
_publ_author_name
'Deibel, Naina'
'Sommer, Michael G.'
'Hohloch, Stephan'
'Schwann, Johannes'
'Schweinfurth, David'
'Ehret, Fabian'
'Sarkar, Biprajit'

_publ_section_title
;
 Dinuclear Quinonoid-Bridged d8Metal Complexes with Redox-Active
 Azobenzene Stoppers: Electrochemical Properties and Electrochromic
 Behavior
;
_journal_issue 18
_journal_name_full Organometallics
_journal_page_first 4756
_journal_paper_doi 10.1021/om500035c
_journal_volume 33
_journal_year 2014
_chemical_formula_sum 'C54 H54 N6 O2 Pt2'
_chemical_formula_weight 1209.21
_chemical_name_systematic
;
 ?
;
_space_group_IT_number 2
_symmetry_cell_setting triclinic
_symmetry_space_group_name_Hall '-P 1'
_symmetry_space_group_name_H-M 'P -1'
_atom_sites_solution_hydrogens geom
_atom_sites_solution_primary direct
_atom_sites_solution_secondary difmap
_audit_creation_method SHELXL-97
_cell_angle_alpha 98.444(5)
_cell_angle_beta 106.003(5)
_cell_angle_gamma 99.114(5)
_cell_formula_units_Z 1
_cell_length_a 8.358(5)
_cell_length_b 10.160(5)
_cell_length_c 15.023(5)
_cell_measurement_reflns_used 5146
_cell_measurement_temperature 100(2)
_cell_measurement_theta_max 27.49
_cell_measurement_theta_min 1.44
_cell_volume 1186.2(10)
_computing_structure_refinement 'SHELXL-97 (Sheldrick, 2008)'
_diffrn_ambient_temperature 100(2)
_diffrn_measured_fraction_theta_full 0.992
_diffrn_measured_fraction_theta_max 0.992
_diffrn_measurement_device_type 'Bruker Smart AXS'
_diffrn_measurement_method 'omega scans'
_diffrn_radiation_monochromator graphite
_diffrn_radiation_source 'fine-focus sealed tube'
_diffrn_radiation_type MoK\a
_diffrn_radiation_wavelength 0.71073
_diffrn_reflns_av_R_equivalents 0.0137
_diffrn_reflns_av_sigmaI/netI 0.0151
_diffrn_reflns_limit_h_max 10
_diffrn_reflns_limit_h_min -10
_diffrn_reflns_limit_k_max 13
_diffrn_reflns_limit_k_min -11
_diffrn_reflns_limit_l_max 19
_diffrn_reflns_limit_l_min -18
_diffrn_reflns_number 15713
_diffrn_reflns_theta_full 27.49
_diffrn_reflns_theta_max 27.49
_diffrn_reflns_theta_min 1.44
_exptl_absorpt_coefficient_mu 5.938
_exptl_absorpt_correction_T_max 0.746
_exptl_absorpt_correction_T_min 0.606
_exptl_absorpt_correction_type multi-scan
_exptl_absorpt_process_details 'Blessing, 1995'
_exptl_crystal_colour green
_exptl_crystal_density_diffrn 1.693
_exptl_crystal_density_method 'not measured'
_exptl_crystal_description block
_exptl_crystal_F_000 592
_exptl_crystal_size_max 0.24
_exptl_crystal_size_mid 0.22
_exptl_crystal_size_min 0.20
_refine_diff_density_max 1.047
_refine_diff_density_min -0.744
_refine_diff_density_rms 0.100
_refine_ls_extinction_method none
_refine_ls_goodness_of_fit_ref 1.157
_refine_ls_hydrogen_treatment constr
_refine_ls_matrix_type full
_refine_ls_number_parameters 289
_refine_ls_number_reflns 5399
_refine_ls_number_restraints 0
_refine_ls_restrained_S_all 1.157
_refine_ls_R_factor_all 0.0163
_refine_ls_R_factor_gt 0.0147
_refine_ls_shift/su_max 0.003
_refine_ls_shift/su_mean 0.000
_refine_ls_structure_factor_coef Fsqd
_refine_ls_weighting_details 'calc w=1/[\s^2^(Fo^2^)+(0.0172P)^2^+1.5339P] where P=(Fo^2^+2Fc^2^)/3'
_refine_ls_weighting_scheme calc
_refine_ls_wR_factor_gt 0.0349
_refine_ls_wR_factor_ref 0.0411
_reflns_number_gt 5146
_reflns_number_total 5399
_reflns_threshold_expression >2\s(I)
_cod_data_source_file om500035c_si_002.cif
_cod_data_source_block sar260m-1
_cod_original_sg_symbol_H-M P-1
_cod_database_code 4083092

loop_
_symmetry_equiv_pos_as_xyz
'x, y, z'
'-x, -y, -z'

loop_
_atom_site_label
_atom_site_type_symbol
_atom_site_fract_x
_atom_site_fract_y
_atom_site_fract_z
_atom_site_U_iso_or_equiv
_atom_site_adp_type
_atom_site_occupancy
_atom_site_symmetry_multiplicity
_atom_site_calc_flag
_atom_site_refinement_flags
Pt01 Pt 1.158854(11) 0.316618(9) 0.715346(6) 0.01359(3) Uani 1 1 d .
C25 C 1.3840(3) 0.5580(2) 0.68324(18) 0.0194(5) Uani 1 1 d .
O1 O 1.1641(2) 0.26110(17) 0.57643(12) 0.0174(3) Uani 1 1 d .
C26 C 1.2792(4) 0.5537(3) 0.59281(19) 0.0237(5) Uani 1 1 d .
H26 H 1.1644 0.5125 0.5745 0.028 Uiso 1 1 calc R
C7 C 0.9381(3) 0.0570(2) 0.73660(16) 0.0136(4) Uani 1 1 d .
C24 C 1.3264(4) 0.5674(3) 0.98502(19) 0.0252(6) Uani 1 1 d .
H24 H 1.4036 0.6503 1.0089 0.030 Uiso 1 1 calc R
C27 C 1.3483(4) 0.6120(3) 0.5301(2) 0.0298(6) Uani 1 1 d .
H27 H 1.2790 0.6120 0.4699 0.036 Uiso 1 1 calc R
N1 N 1.0174(2) 0.1247(2) 0.67733(13) 0.0127(4) Uani 1 1 d .
C9 C 0.6998(3) 0.0055(3) 0.79377(18) 0.0215(5) Uani 1 1 d .
H9 H 0.5889 0.0104 0.7922 0.026 Uiso 1 1 calc R
N3 N 1.3647(3) 0.5677(2) 0.83295(15) 0.0206(4) Uani 1 1 d .
C28 C 1.5202(4) 0.6702(3) 0.5570(2) 0.0338(7) Uani 1 1 d .
H28 H 1.5664 0.7072 0.5142 0.041 Uiso 1 1 calc R
N2 N 1.3121(3) 0.4993(2) 0.74846(15) 0.0173(4) Uani 1 1 d .
C8 C 0.7688(3) 0.0631(2) 0.73043(17) 0.0161(5) Uani 1 1 d .
C20 C 1.1716(3) 0.3770(2) 0.84967(17) 0.0160(5) Uani 1 1 d .
C2 C 1.0031(3) 0.0567(2) 0.59243(16) 0.0125(4) Uani 1 1 d .
C19 C 1.2875(3) 0.5030(3) 0.89052(18) 0.0196(5) Uani 1 1 d .
C1 C 1.0877(3) 0.1377(2) 0.53608(16) 0.0130(4) Uani 1 1 d .
C12 C 1.0341(3) -0.0090(2) 0.80122(17) 0.0156(5) Uani 1 1 d .
C3 C 0.9176(3) -0.0790(2) 0.55357(16) 0.0139(4) Uani 1 1 d .
H3 H 0.8647 -0.1291 0.5884 0.017 Uiso 1 1 calc R
C10 C 0.7923(3) -0.0588(3) 0.85901(19) 0.0237(5) Uani 1 1 d .
H10 H 0.7437 -0.0965 0.9007 0.028 Uiso 1 1 calc R
C13 C 0.6630(3) 0.1328(3) 0.65996(18) 0.0191(5) Uani 1 1 d .
H13 H 0.7165 0.1412 0.6101 0.023 Uiso 1 1 calc R
C11 C 0.9578(3) -0.0669(3) 0.86201(18) 0.0206(5) Uani 1 1 d .
H11 H 1.0188 -0.1116 0.9052 0.025 Uiso 1 1 calc R
C16 C 1.2157(3) -0.0188(3) 0.80594(18) 0.0191(5) Uani 1 1 d .
H16 H 1.2550 0.0445 0.7693 0.023 Uiso 1 1 calc R
C21 C 1.0933(3) 0.3194(3) 0.90970(18) 0.0211(5) Uani 1 1 d .
H21 H 1.0142 0.2374 0.8864 0.025 Uiso 1 1 calc R
C22 C 1.1314(4) 0.3825(3) 1.00406(19) 0.0245(6) Uani 1 1 d .
H22 H 1.0777 0.3415 1.0426 0.029 Uiso 1 1 calc R
C23 C 1.2476(4) 0.5051(3) 1.04193(19) 0.0265(6) Uani 1 1 d .
H23 H 1.2722 0.5451 1.1053 0.032 Uiso 1 1 calc R
C30 C 1.5562(4) 0.6187(3) 0.7116(2) 0.0253(6) Uani 1 1 d .
H30 H 1.6247 0.6223 0.7727 0.030 Uiso 1 1 calc R
C15 C 0.4808(3) 0.0499(3) 0.6136(2) 0.0260(6) Uani 1 1 d .
H15A H 0.4181 0.0968 0.5695 0.039 Uiso 1 1 calc R
H15B H 0.4265 0.0388 0.6614 0.039 Uiso 1 1 calc R
H15C H 0.4837 -0.0379 0.5810 0.039 Uiso 1 1 calc R
C14 C 0.6610(4) 0.2760(3) 0.7077(2) 0.0284(6) Uani 1 1 d .
H14A H 0.5938 0.3186 0.6623 0.043 Uiso 1 1 calc R
H14B H 0.7753 0.3288 0.7323 0.043 Uiso 1 1 calc R
H14C H 0.6128 0.2704 0.7584 0.043 Uiso 1 1 calc R
C29 C 1.6240(4) 0.6737(3) 0.6474(2) 0.0320(7) Uani 1 1 d .
H29 H 1.7393 0.7130 0.6649 0.038 Uiso 1 1 calc R
C17 C 1.2208(4) -0.1616(3) 0.7606(3) 0.0407(8) Uani 1 1 d .
H17A H 1.3360 -0.1664 0.7638 0.061 Uiso 1 1 calc R
H17B H 1.1512 -0.1824 0.6957 0.061 Uiso 1 1 calc R
H17C H 1.1785 -0.2260 0.7938 0.061 Uiso 1 1 calc R
C18 C 1.3346(4) 0.0225(4) 0.9068(2) 0.0420(9) Uani 1 1 d .
H18A H 1.4480 0.0156 0.9071 0.063 Uiso 1 1 calc R
H18B H 1.2971 -0.0367 0.9446 0.063 Uiso 1 1 calc R
H18C H 1.3339 0.1147 0.9323 0.063 Uiso 1 1 calc R

loop_
_atom_site_aniso_label
_atom_site_aniso_U_11
_atom_site_aniso_U_22
_atom_site_aniso_U_33
_atom_site_aniso_U_23
_atom_site_aniso_U_13
_atom_site_aniso_U_12
Pt01 0.01643(5) 0.01189(5) 0.01114(5) -0.00015(3) 0.00485(3) 0.00030(3)
C25 0.0277(13) 0.0107(11) 0.0189(12) 0.0022(9) 0.0083(10) 0.0001(9)
O1 0.0234(9) 0.0135(8) 0.0136(8) -0.0001(6) 0.0082(7) -0.0026(7)
C26 0.0302(14) 0.0165(12) 0.0203(13) 0.0025(10) 0.0049(11) -0.0009(10)
C7 0.0159(11) 0.0131(11) 0.0106(10) -0.0013(8) 0.0059(9) -0.0004(8)
C24 0.0287(14) 0.0220(13) 0.0179(13) -0.0040(10) 0.0025(11) 0.0005(11)
C27 0.0438(17) 0.0202(14) 0.0204(14) 0.0045(11) 0.0069(12) -0.0030(12)
N1 0.0139(9) 0.0136(9) 0.0104(9) 0.0013(7) 0.0046(7) 0.0013(7)
C9 0.0160(11) 0.0319(14) 0.0170(12) 0.0033(10) 0.0080(10) 0.0026(10)
N3 0.0240(11) 0.0171(10) 0.0165(10) -0.0011(8) 0.0033(9) 0.0015(8)
C28 0.0481(18) 0.0235(14) 0.0268(15) 0.0062(12) 0.0151(14) -0.0084(13)
N2 0.0216(10) 0.0131(10) 0.0151(10) 0.0008(8) 0.0048(8) 0.0016(8)
C8 0.0156(11) 0.0190(12) 0.0121(11) -0.0007(9) 0.0045(9) 0.0018(9)
C20 0.0181(11) 0.0160(11) 0.0126(11) 0.0007(9) 0.0031(9) 0.0049(9)
C2 0.0112(10) 0.0149(11) 0.0115(10) 0.0028(9) 0.0034(8) 0.0028(8)
C19 0.0232(12) 0.0180(12) 0.0162(12) 0.0015(10) 0.0047(10) 0.0044(10)
C1 0.0125(10) 0.0128(11) 0.0129(11) 0.0028(9) 0.0032(8) 0.0012(8)
C12 0.0168(11) 0.0166(11) 0.0126(11) 0.0008(9) 0.0052(9) 0.0019(9)
C3 0.0150(10) 0.0140(11) 0.0131(11) 0.0037(9) 0.0061(9) 0.0000(8)
C10 0.0238(13) 0.0311(14) 0.0181(13) 0.0068(11) 0.0116(10) -0.0001(11)
C13 0.0174(11) 0.0255(13) 0.0153(12) 0.0028(10) 0.0058(9) 0.0067(10)
C11 0.0244(13) 0.0226(13) 0.0167(12) 0.0067(10) 0.0082(10) 0.0041(10)
C16 0.0180(11) 0.0257(13) 0.0171(12) 0.0077(10) 0.0078(10) 0.0072(10)
C21 0.0240(12) 0.0208(13) 0.0168(12) -0.0008(10) 0.0077(10) 0.0015(10)
C22 0.0307(14) 0.0269(14) 0.0172(13) 0.0026(11) 0.0104(11) 0.0061(11)
C23 0.0331(15) 0.0285(14) 0.0137(12) -0.0026(11) 0.0045(11) 0.0061(12)
C30 0.0284(14) 0.0191(13) 0.0243(14) 0.0029(11) 0.0065(11) -0.0030(10)
C15 0.0180(12) 0.0363(16) 0.0210(13) 0.0028(11) 0.0030(10) 0.0057(11)
C14 0.0325(15) 0.0259(14) 0.0248(14) 0.0014(11) 0.0051(12) 0.0105(12)
C29 0.0338(15) 0.0251(15) 0.0329(16) 0.0064(12) 0.0112(13) -0.0075(12)
C17 0.0307(16) 0.0317(17) 0.063(2) 0.0036(16) 0.0176(16) 0.0146(13)
C18 0.0183(13) 0.083(3) 0.0217(15) 0.0046(16) 0.0050(11) 0.0110(15)

loop_
_atom_type_symbol
_atom_type_description
_atom_type_scat_dispersion_real
_atom_type_scat_dispersion_imag
_atom_type_scat_source
C C 0.0033 0.0016 'International Tables Vol C Tables 4.2.6.8 and 6.1.1.4'
H H 0.0000 0.0000 'International Tables Vol C Tables 4.2.6.8 and 6.1.1.4'
N N 0.0061 0.0033 'International Tables Vol C Tables 4.2.6.8 and 6.1.1.4'
O O 0.0106 0.0060 'International Tables Vol C Tables 4.2.6.8 and 6.1.1.4'
Pt Pt -1.7033 8.3905 'International Tables Vol C Tables 4.2.6.8 and 6.1.1.4'

loop_
_geom_angle_atom_site_label_1
_geom_angle_atom_site_label_2
_geom_angle_atom_site_label_3
_geom_angle
_geom_angle_site_symmetry_1
_geom_angle_site_symmetry_3
N2 Pt01 C20 78.33(9) . .
N2 Pt01 N1 175.23(8) . .
C20 Pt01 N1 104.72(9) . .
N2 Pt01 O1 98.09(8) . .
C20 Pt01 O1 175.75(8) . .
N1 Pt01 O1 78.71(7) . .
C26 C25 C30 121.3(2) . .
C26 C25 N2 119.0(2) . .
C30 C25 N2 119.7(2) . .
C1 O1 Pt01 114.12(14) . .
C27 C26 C25 119.0(3) . .
C12 C7 C8 122.0(2) . .
C12 C7 N1 119.0(2) . .
C8 C7 N1 119.0(2) . .
C23 C24 C19 118.4(3) . .
C28 C27 C26 120.2(3) . .
C2 N1 C7 118.57(19) . .
C2 N1 Pt01 116.46(15) . .
C7 N1 Pt01 124.93(15) . .
C10 C9 C8 121.6(2) . .
N2 N3 C19 110.8(2) . .
C27 C28 C29 120.3(3) . .
N3 N2 C25 115.1(2) . .
N3 N2 Pt01 121.09(17) . .
C25 N2 Pt01 123.57(16) . .
C9 C8 C7 117.6(2) . .
C9 C8 C13 120.0(2) . .
C7 C8 C13 122.4(2) . .
C21 C20 C19 115.7(2) . .
C21 C20 Pt01 133.09(19) . .
C19 C20 Pt01 111.23(18) . .
N1 C2 C3 125.9(2) . .
N1 C2 C1 114.1(2) . .
C3 C2 C1 120.0(2) . .
N3 C19 C24 118.1(2) . .
N3 C19 C20 118.2(2) . .
C24 C19 C20 123.7(2) . .
O1 C1 C3 123.5(2) . 2_756
O1 C1 C2 116.5(2) . .
C3 C1 C2 120.0(2) 2_756 .
C11 C12 C7 118.0(2) . .
C11 C12 C16 120.1(2) . .
C7 C12 C16 121.9(2) . .
C1 C3 C2 120.0(2) 2_756 .
C9 C10 C11 119.8(2) . .
C8 C13 C14 110.5(2) . .
C8 C13 C15 111.9(2) . .
C14 C13 C15 110.4(2) . .
C10 C11 C12 121.0(2) . .
C12 C16 C18 111.7(2) . .
C12 C16 C17 110.2(2) . .
C18 C16 C17 111.2(3) . .
C22 C21 C20 121.1(2) . .
C23 C22 C21 121.6(3) . .
C24 C23 C22 119.6(2) . .
C29 C30 C25 119.0(3) . .
C28 C29 C30 120.2(3) . .

loop_
_geom_bond_atom_site_label_1
_geom_bond_atom_site_label_2
_geom_bond_distance
_geom_bond_site_symmetry_2
Pt01 N2 1.989(2) .
Pt01 C20 1.989(2) .
Pt01 N1 2.024(2) .
Pt01 O1 2.0947(18) .
C25 C26 1.389(4) .
C25 C30 1.392(4) .
C25 N2 1.435(3) .
O1 C1 1.287(3) .
C26 C27 1.388(4) .
C7 C12 1.403(3) .
C7 C8 1.404(3) .
C7 N1 1.438(3) .
C24 C23 1.379(4) .
C24 C19 1.398(4) .
C27 C28 1.385(4) .
N1 C2 1.322(3) .
C9 C10 1.384(4) .
C9 C8 1.393(3) .
N3 N2 1.274(3) .
N3 C19 1.392(3) .
C28 C29 1.387(5) .
C8 C13 1.519(4) .
C20 C21 1.394(4) .
C20 C19 1.415(4) .
C2 C3 1.405(3) .
C2 C1 1.498(3) .
C1 C3 1.376(3) 2_756
C12 C11 1.395(3) .
C12 C16 1.519(3) .
C3 C1 1.376(3) 2_756
C10 C11 1.387(4) .
C13 C14 1.529(4) .
C13 C15 1.533(4) .
C16 C18 1.520(4) .
C16 C17 1.522(4) .
C21 C22 1.393(4) .
C22 C23 1.386(4) .
C30 C29 1.387(4) .
